data_7247658
loop_
_publ_author_name
'Saito, Erika'
'Yamakado, Ryohei'
'Yasuhara, Taichi'
'Yamaguchi, Hiroto'
'Okada, Shuji'
'Yoshida, Tsukasa'

_publ_section_title
;
 Formation of charge-transfer complexes in ionic crystals composed of
 1,3-bis(dicyanomethylidene)indan anion and viologens bearing alkyl chains
;
_journal_issue 45
_journal_name_full 'RSC Advances'
_journal_page_first 32039
_journal_page_last 32044
_journal_paper_doi 10.1039/D3RA06782C
_journal_volume 13
_journal_year 2023
_chemical_formula_moiety 'C18 H26 N2, 2(C15 H5 N4)'
_chemical_formula_sum 'C48 H36 N10'
_chemical_formula_weight 752.87
_space_group_crystal_system monoclinic
_space_group_IT_number 14
_space_group_name_Hall '-P 2ybc'
_space_group_name_H-M_alt 'P 1 21/c 1'
_atom_sites_solution_hydrogens mixed
_atom_sites_solution_primary direct
_atom_sites_solution_secondary difmap
_audit_creation_method SHELXL-2018/3
_audit_update_record
;
2023-06-09 deposited with the CCDC.	2023-10-26 downloaded from the CCDC.
;
_cell_angle_alpha 90
_cell_angle_beta 107.219(2)
_cell_angle_gamma 90
_cell_formula_units_Z 2
_cell_length_a 10.8550(2)
_cell_length_b 18.6894(3)
_cell_length_c 10.1304(2)
_cell_measurement_reflns_used 19567
_cell_measurement_temperature 150
_cell_measurement_theta_max 30.5470
_cell_measurement_theta_min 2.1230
_cell_volume 1963.08(7)
_computing_cell_refinement 'CrysAlisPro 1.171.38.43 (Rigaku OD, 2015)'
_computing_data_collection 'CrysAlisPro 1.171.38.43 (Rigaku OD, 2015)'
_computing_data_reduction 'CrysAlisPro 1.171.38.43 (Rigaku OD, 2015)'
_computing_molecular_graphics 'ORTEP-3 for Windows (Farrugia, 2012)'
_computing_publication_material 'Yadokari-XG (Wakita, Nemoto et al., 2009)'
_computing_structure_refinement 'SHELXL-2018/3 (Sheldrick, 2018)'
_computing_structure_solution 'SHELXT (Sheldrick, 2015)'
_diffrn_ambient_temperature 150
_diffrn_detector_area_resol_mean 28.5714
_diffrn_measured_fraction_theta_full 0.984
_diffrn_measured_fraction_theta_max 0.988
_diffrn_measurement_device_type 'Rigaku Saturn 70 CCD area detector'
_diffrn_measurement_method \w
_diffrn_radiation_type MoK\a
_diffrn_radiation_wavelength 0.71073
_diffrn_reflns_av_R_equivalents 0.0234
_diffrn_reflns_av_unetI/netI 0.0122
_diffrn_reflns_Laue_measured_fraction_full 0.984
_diffrn_reflns_Laue_measured_fraction_max 0.988
_diffrn_reflns_limit_h_max 14
_diffrn_reflns_limit_h_min -14
_diffrn_reflns_limit_k_max 24
_diffrn_reflns_limit_k_min -24
_diffrn_reflns_limit_l_max 13
_diffrn_reflns_limit_l_min -13
_diffrn_reflns_number 25997
_diffrn_reflns_point_group_measured_fraction_full 0.984
_diffrn_reflns_point_group_measured_fraction_max 0.988
_diffrn_reflns_theta_full 25.242
_diffrn_reflns_theta_max 27.496
_diffrn_reflns_theta_min 3.030
_diffrn_source 'Rotating Anode'
_exptl_absorpt_coefficient_mu 0.078
_exptl_absorpt_correction_T_max 1.00000
_exptl_absorpt_correction_T_min 0.90179
_exptl_absorpt_correction_type multi-scan
_exptl_absorpt_process_details
;
CrysAlisPro 1.171.38.41 (Rigaku Oxford Diffraction, 2015)
Empirical absorption correction using spherical harmonics,
 implemented in SCALE3 ABSPACK scaling algorithm.
;
_exptl_crystal_colour 'Dark blue'
_exptl_crystal_density_diffrn 1.274
_exptl_crystal_description Platelet
_exptl_crystal_F_000 788
_exptl_crystal_size_max 0.200
_exptl_crystal_size_mid 0.100
_exptl_crystal_size_min 0.040
_refine_diff_density_max 0.473
_refine_diff_density_min -0.367
_refine_diff_density_rms 0.088
_refine_ls_extinction_method none
_refine_ls_goodness_of_fit_ref 1.088
_refine_ls_hydrogen_treatment mixed
_refine_ls_matrix_type full
_refine_ls_number_parameters 266
_refine_ls_number_reflns 4450
_refine_ls_number_restraints 0
_refine_ls_restrained_S_all 1.088
_refine_ls_R_factor_all 0.0498
_refine_ls_R_factor_gt 0.0460
_refine_ls_shift/su_max 0.000
_refine_ls_shift/su_mean 0.000
_refine_ls_structure_factor_coef Fsqd
_refine_ls_weighting_details 'w=1/[\s^2^(Fo^2^)+(0.0852P)^2^+0.3892P] where P=(Fo^2^+2Fc^2^)/3'
_refine_ls_weighting_scheme calc
_refine_ls_wR_factor_gt 0.1280
_refine_ls_wR_factor_ref 0.1343
_reflns_Friedel_coverage 0.000
_reflns_number_gt 4137
_reflns_number_total 4450
_reflns_threshold_expression 'I > 2\s(I)'
_cod_data_source_file d3ra06782c2.cif
_cod_data_source_block 20190316_BV_-123
_cod_depositor_comments
;
The following automatic conversions were performed:

data item '_exptl_absorpt_correction_type' value 'Multi-scan' was
changed to 'multi-scan' in accordance with the
/home/data/users/saulius/crontab/automatic-downloads/rss-feeds/RSC/lib/dictionaries/cif_core.dic
dictionary named 'cif_core.dic' version 2.4.2 last updated on
2011-04-26.

Automatic conversion script
Id: cif_fix_values 8170 2020-07-09 18:12:32Z antanas 
;
_cod_original_cell_volume 1963.08(6)
_cod_original_sg_symbol_H-M 'P 21/c'
_cod_database_code 7247658
_shelx_shelxl_version_number 2018/3
_shelx_space_group_comment
;
The symmetry employed for this shelxl refinement is uniquely defined
by the following loop, which should always be used as a source of
symmetry information in preference to the above space-group names.
They are only intended as comments.
;
_shelx_estimated_absorpt_t_min 0.984
_shelx_estimated_absorpt_t_max 0.997
_oxdiff_exptl_absorpt_empirical_full_min 0.865
_oxdiff_exptl_absorpt_empirical_full_max 1.144
_oxdiff_exptl_absorpt_empirical_details
;
Empirical correction (ABSPACK) includes:
- Absorption correction using spherical harmonics
- Frame scaling
- Detector area scaling
;

loop_
_space_group_symop_operation_xyz
'x, y, z'
'-x, y+1/2, -z+1/2'
'-x, -y, -z'
'x, -y-1/2, z-1/2'

loop_
_atom_site_label
_atom_site_type_symbol
_atom_site_fract_x
_atom_site_fract_y
_atom_site_fract_z
_atom_site_U_iso_or_equiv
_atom_site_adp_type
_atom_site_occupancy
_atom_site_site_symmetry_order
_atom_site_calc_flag
_atom_site_refinement_flags_posn
_atom_site_refinement_flags_adp
_atom_site_refinement_flags_occupancy
_atom_site_disorder_assembly
_atom_site_disorder_group
N1 N -0.55816(11) 0.74508(6) 0.39608(13) 0.0398(3) Uani 1 1 d . . . . .
N2 N -0.14895(11) 0.67998(6) 0.49082(13) 0.0417(3) Uani 1 1 d . . . . .
N3 N -0.90029(10) 0.49591(6) 0.21694(12) 0.0388(3) Uani 1 1 d . . . . .
N4 N -0.67950(10) 0.29841(5) 0.25469(11) 0.0335(2) Uani 1 1 d . . . . .
N5 N 0.21658(8) 0.10205(5) 0.38145(9) 0.0236(2) Uani 1 1 d . . . . .
C1 C -0.56083(9) 0.55270(5) 0.32915(10) 0.0218(2) Uani 1 1 d . . . . .
H1 H -0.6357(13) 0.5837(7) 0.3193(13) 0.026 Uiso 1 1 d . U . . .
C2 C -0.43145(10) 0.57614(5) 0.37415(10) 0.0211(2) Uani 1 1 d . . . . .
C3 C -0.34837(10) 0.51225(5) 0.38005(10) 0.0221(2) Uani 1 1 d . . . . .
C4 C -0.21569(10) 0.50404(6) 0.41573(12) 0.0290(2) Uani 1 1 d . . . . .
H4 H -0.159840 0.543692 0.446698 0.035 Uiso 1 1 calc R U . . .
C5 C -0.16586(11) 0.43578(7) 0.40501(14) 0.0361(3) Uani 1 1 d . . . . .
H5 H -0.075145 0.429219 0.428629 0.043 Uiso 1 1 calc R U . . .
C6 C -0.24666(12) 0.37799(7) 0.36066(14) 0.0362(3) Uani 1 1 d . . . . .
H6 H -0.210772 0.332435 0.352495 0.043 Uiso 1 1 calc R U . . .
C7 C -0.38110(11) 0.38547(6) 0.32741(12) 0.0284(2) Uani 1 1 d . . . . .
H7 H -0.436449 0.345442 0.298351 0.034 Uiso 1 1 calc R U . . .
C8 C -0.43091(9) 0.45272(5) 0.33807(10) 0.0216(2) Uani 1 1 d . . . . .
C9 C -0.56587(9) 0.47865(5) 0.30879(9) 0.0205(2) Uani 1 1 d . . . . .
C10 C -0.38999(10) 0.64609(5) 0.40604(10) 0.0240(2) Uani 1 1 d . . . . .
C11 C -0.48225(11) 0.70165(6) 0.39952(11) 0.0279(2) Uani 1 1 d . . . . .
C12 C -0.25686(11) 0.66559(6) 0.45275(12) 0.0288(2) Uani 1 1 d . . . . .
C13 C -0.67746(10) 0.43612(5) 0.26907(10) 0.0222(2) Uani 1 1 d . . . . .
C14 C -0.80083(10) 0.46872(6) 0.24118(11) 0.0260(2) Uani 1 1 d . . . . .
C15 C -0.67677(10) 0.36003(6) 0.26041(10) 0.0250(2) Uani 1 1 d . . . . .
C16 C 0.20876(10) 0.03059(6) 0.39878(11) 0.0269(2) Uani 1 1 d . . . . .
H16 H 0.126579 0.008328 0.378416 0.032 Uiso 1 1 calc R U . . .
C17 C 0.31856(10) -0.01010(6) 0.44558(11) 0.0256(2) Uani 1 1 d . . . . .
H17 H 0.311749 -0.060220 0.457384 0.031 Uiso 1 1 calc R U . . .
C18 C 0.44017(9) 0.02183(5) 0.47588(9) 0.0198(2) Uani 1 1 d . . . . .
C19 C 0.44451(10) 0.09588(6) 0.45926(11) 0.0245(2) Uani 1 1 d . . . . .
H19 H 0.525436 0.119620 0.481044 0.029 Uiso 1 1 calc R U . . .
C20 C 0.33196(10) 0.13482(6) 0.41139(11) 0.0255(2) Uani 1 1 d . . . . .
H20 H 0.336007 0.185093 0.399506 0.031 Uiso 1 1 calc R U . . .
C21 C 0.09470(10) 0.14412(6) 0.33309(12) 0.0290(2) Uani 1 1 d . . . . .
H21 H 0.034344 0.119894 0.252817 0.035 Uiso 1 1 calc R U . . .
H21A H 0.113600 0.192269 0.303216 0.035 Uiso 1 1 calc R U . . .
C22 C 0.03260(11) 0.15119(6) 0.44857(13) 0.0299(2) Uani 1 1 d . . . . .
H22 H 0.089646 0.179590 0.524947 0.036 Uiso 1 1 calc R U . . .
H22A H 0.022495 0.103085 0.484949 0.036 Uiso 1 1 calc R U . . .
C23 C -0.09851(12) 0.18723(8) 0.39841(17) 0.0448(3) Uani 1 1 d . . . . .
H23 H -0.157998 0.156778 0.327694 0.054 Uiso 1 1 calc R U . . .
H23A H -0.089719 0.233627 0.354919 0.054 Uiso 1 1 calc R U . . .
C24 C -0.15490(19) 0.19972(10) 0.5180(2) 0.0702(6) Uani 1 1 d . . . . .
H24 H -0.153857 0.154752 0.568068 0.105 Uiso 1 1 calc R U . . .
H24A H -0.243895 0.216821 0.481621 0.105 Uiso 1 1 calc R U . . .
H24B H -0.103104 0.235600 0.580967 0.105 Uiso 1 1 calc R U . . .

loop_
_atom_site_aniso_label
_atom_site_aniso_U_11
_atom_site_aniso_U_22
_atom_site_aniso_U_33
_atom_site_aniso_U_23
_atom_site_aniso_U_13
_atom_site_aniso_U_12
N1 0.0405(6) 0.0242(5) 0.0601(7) 0.0045(4) 0.0233(5) 0.0030(4)
N2 0.0332(6) 0.0341(6) 0.0557(7) -0.0017(5) 0.0099(5) -0.0071(4)
N3 0.0247(5) 0.0372(6) 0.0504(6) -0.0014(5) 0.0047(4) 0.0028(4)
N4 0.0358(5) 0.0241(5) 0.0407(5) -0.0023(4) 0.0114(4) -0.0024(4)
N5 0.0206(4) 0.0235(4) 0.0264(4) 0.0009(3) 0.0065(3) 0.0040(3)
C1 0.0214(5) 0.0203(5) 0.0240(5) 0.0018(4) 0.0070(4) 0.0025(4)
C2 0.0235(5) 0.0208(5) 0.0193(4) 0.0017(3) 0.0070(4) 0.0013(4)
C3 0.0228(5) 0.0220(5) 0.0211(4) 0.0006(3) 0.0061(4) 0.0023(4)
C4 0.0213(5) 0.0307(6) 0.0321(5) -0.0013(4) 0.0035(4) 0.0012(4)
C5 0.0230(5) 0.0368(7) 0.0455(7) 0.0004(5) 0.0054(5) 0.0081(4)
C6 0.0315(6) 0.0276(6) 0.0490(7) 0.0007(5) 0.0114(5) 0.0113(5)
C7 0.0291(5) 0.0213(5) 0.0350(6) 0.0002(4) 0.0098(4) 0.0040(4)
C8 0.0221(5) 0.0216(5) 0.0213(4) 0.0015(3) 0.0068(4) 0.0023(4)
C9 0.0218(5) 0.0214(5) 0.0189(4) 0.0016(3) 0.0066(4) 0.0019(4)
C10 0.0260(5) 0.0210(5) 0.0254(5) 0.0003(4) 0.0084(4) -0.0005(4)
C11 0.0315(5) 0.0205(5) 0.0336(5) 0.0006(4) 0.0124(4) -0.0036(4)
C12 0.0310(6) 0.0230(5) 0.0326(5) -0.0013(4) 0.0098(4) -0.0031(4)
C13 0.0219(5) 0.0212(5) 0.0236(5) 0.0017(3) 0.0068(4) 0.0009(4)
C14 0.0247(5) 0.0240(5) 0.0277(5) -0.0003(4) 0.0053(4) -0.0027(4)
C15 0.0239(5) 0.0258(5) 0.0253(5) -0.0002(4) 0.0075(4) -0.0008(4)
C16 0.0198(5) 0.0246(5) 0.0350(5) -0.0018(4) 0.0059(4) -0.0003(4)
C17 0.0211(5) 0.0202(5) 0.0345(5) -0.0016(4) 0.0067(4) -0.0004(4)
C18 0.0186(5) 0.0211(5) 0.0199(4) -0.0022(3) 0.0061(4) 0.0012(4)
C19 0.0204(5) 0.0225(5) 0.0309(5) -0.0003(4) 0.0081(4) -0.0011(4)
C20 0.0251(5) 0.0200(5) 0.0320(5) 0.0013(4) 0.0096(4) 0.0008(4)
C21 0.0223(5) 0.0292(5) 0.0338(6) 0.0048(4) 0.0053(4) 0.0086(4)
C22 0.0259(5) 0.0241(5) 0.0412(6) -0.0010(4) 0.0120(5) 0.0032(4)
C23 0.0289(6) 0.0353(7) 0.0736(9) 0.0017(6) 0.0205(6) 0.0096(5)
C24 0.0668(11) 0.0483(9) 0.1220(17) 0.0154(10) 0.0689(12) 0.0151(8)

loop_
_atom_type_symbol
_atom_type_description
_atom_type_scat_dispersion_real
_atom_type_scat_dispersion_imag
_atom_type_scat_source
C C 0.0033 0.0016 'International Tables Vol C Tables 4.2.6.8 and 6.1.1.4'
H H 0.0000 0.0000 'International Tables Vol C Tables 4.2.6.8 and 6.1.1.4'
N N 0.0061 0.0033 'International Tables Vol C Tables 4.2.6.8 and 6.1.1.4'

loop_
_geom_angle_atom_site_label_1
_geom_angle_atom_site_label_2
_geom_angle_atom_site_label_3
_geom_angle
_geom_angle_site_symmetry_1
_geom_angle_site_symmetry_3
_geom_angle_publ_flag
C20 N5 C16 120.66(9) . . ?
C20 N5 C21 120.66(9) . . ?
C16 N5 C21 118.64(9) . . ?
C9 C1 C2 110.28(9) . . ?
C9 C1 H1 125.2(8) . . ?
C2 C1 H1 124.5(8) . . ?
C10 C2 C1 126.15(9) . . ?
C10 C2 C3 126.55(9) . . ?
C1 C2 C3 107.30(8) . . ?
C4 C3 C8 120.59(9) . . ?
C4 C3 C2 132.11(10) . . ?
C8 C3 C2 107.29(9) . . ?
C3 C4 C5 118.38(10) . . ?
C3 C4 H4 120.8 . . ?
C5 C4 H4 120.8 . . ?
C6 C5 C4 120.98(11) . . ?
C6 C5 H5 119.5 . . ?
C4 C5 H5 119.5 . . ?
C5 C6 C7 121.03(11) . . ?
C5 C6 H6 119.5 . . ?
C7 C6 H6 119.5 . . ?
C8 C7 C6 118.27(10) . . ?
C8 C7 H7 120.9 . . ?
C6 C7 H7 120.9 . . ?
C7 C8 C3 120.71(9) . . ?
C7 C8 C9 131.64(10) . . ?
C3 C8 C9 107.63(9) . . ?
C1 C9 C13 126.54(9) . . ?
C1 C9 C8 107.46(9) . . ?
C13 C9 C8 126.01(9) . . ?
C2 C10 C12 122.93(10) . . ?
C2 C10 C11 119.88(9) . . ?
C12 C10 C11 117.12(9) . . ?
N1 C11 C10 178.12(12) . . ?
N2 C12 C10 178.72(13) . . ?
C9 C13 C14 119.76(9) . . ?
C9 C13 C15 124.24(9) . . ?
C14 C13 C15 115.93(9) . . ?
N3 C14 C13 178.81(12) . . ?
N4 C15 C13 177.94(12) . . ?
N5 C16 C17 120.64(9) . . ?
N5 C16 H16 119.7 . . ?
C17 C16 H16 119.7 . . ?
C16 C17 C18 120.38(10) . . ?
C16 C17 H17 119.8 . . ?
C18 C17 H17 119.8 . . ?
C19 C18 C17 117.39(9) . . ?
C19 C18 C18 121.70(11) . 3_656 ?
C17 C18 C18 120.92(11) . 3_656 ?
C20 C19 C18 120.44(9) . . ?
C20 C19 H19 119.8 . . ?
C18 C19 H19 119.8 . . ?
N5 C20 C19 120.47(10) . . ?
N5 C20 H20 119.8 . . ?
C19 C20 H20 119.8 . . ?
N5 C21 C22 110.22(9) . . ?
N5 C21 H21 109.6 . . ?
C22 C21 H21 109.6 . . ?
N5 C21 H21A 109.6 . . ?
C22 C21 H21A 109.6 . . ?
H21 C21 H21A 108.1 . . ?
C21 C22 C23 111.48(10) . . ?
C21 C22 H22 109.3 . . ?
C23 C22 H22 109.3 . . ?
C21 C22 H22A 109.3 . . ?
C23 C22 H22A 109.3 . . ?
H22 C22 H22A 108.0 . . ?
C22 C23 C24 110.97(14) . . ?
C22 C23 H23 109.4 . . ?
C24 C23 H23 109.4 . . ?
C22 C23 H23A 109.4 . . ?
C24 C23 H23A 109.4 . . ?
H23 C23 H23A 108.0 . . ?
C23 C24 H24 109.5 . . ?
C23 C24 H24A 109.5 . . ?
H24 C24 H24A 109.5 . . ?
C23 C24 H24B 109.5 . . ?
H24 C24 H24B 109.5 . . ?
H24A C24 H24B 109.5 . . ?

loop_
_geom_bond_atom_site_label_1
_geom_bond_atom_site_label_2
_geom_bond_distance
_geom_bond_site_symmetry_2
_geom_bond_publ_flag
N1 C11 1.1498(16) . ?
N2 C12 1.1514(16) . ?
N3 C14 1.1521(15) . ?
N4 C15 1.1530(15) . ?
N5 C20 1.3456(13) . ?
N5 C16 1.3529(14) . ?
N5 C21 1.4916(13) . ?
C1 C9 1.3980(14) . ?
C1 C2 1.4118(14) . ?
C1 H1 0.978(14) . ?
C2 C10 1.3892(14) . ?
C2 C3 1.4869(13) . ?
C3 C4 1.3857(14) . ?
C3 C8 1.4128(14) . ?
C4 C5 1.4025(17) . ?
C4 H4 0.9500 . ?
C5 C6 1.3799(18) . ?
C5 H5 0.9500 . ?
C6 C7 1.4041(16) . ?
C6 H6 0.9500 . ?
C7 C8 1.3850(14) . ?
C7 H7 0.9500 . ?
C8 C9 1.4872(13) . ?
C9 C13 1.4044(14) . ?
C10 C12 1.4284(15) . ?
C10 C11 1.4306(15) . ?
C13 C14 1.4214(14) . ?
C13 C15 1.4250(14) . ?
C16 C17 1.3745(14) . ?
C16 H16 0.9500 . ?
C17 C18 1.3974(14) . ?
C17 H17 0.9500 . ?
C18 C19 1.3966(14) . ?
C18 C18 1.4886(18) 3_656 ?
C19 C20 1.3808(14) . ?
C19 H19 0.9500 . ?
C20 H20 0.9500 . ?
C21 C22 1.5191(16) . ?
C21 H21 0.9900 . ?
C21 H21A 0.9900 . ?
C22 C23 1.5196(16) . ?
C22 H22 0.9900 . ?
C22 H22A 0.9900 . ?
C23 C24 1.528(2) . ?
C23 H23 0.9900 . ?
C23 H23A 0.9900 . ?
C24 H24 0.9800 . ?
C24 H24A 0.9800 . ?
C24 H24B 0.9800 . ?

loop_
_geom_torsion_atom_site_label_1
_geom_torsion_atom_site_label_2
_geom_torsion_atom_site_label_3
_geom_torsion_atom_site_label_4
_geom_torsion
_geom_torsion_site_symmetry_1
_geom_torsion_site_symmetry_2
_geom_torsion_site_symmetry_3
_geom_torsion_site_symmetry_4
_geom_torsion_publ_flag
C9 C1 C2 C10 -179.19(9) . . . . ?
C9 C1 C2 C3 1.18(11) . . . . ?
C10 C2 C3 C4 -0.23(18) . . . . ?
C1 C2 C3 C4 179.40(11) . . . . ?
C10 C2 C3 C8 -179.51(10) . . . . ?
C1 C2 C3 C8 0.12(11) . . . . ?
C8 C3 C4 C5 1.94(16) . . . . ?
C2 C3 C4 C5 -177.27(11) . . . . ?
C3 C4 C5 C6 -0.29(19) . . . . ?
C4 C5 C6 C7 -1.2(2) . . . . ?
C5 C6 C7 C8 1.04(18) . . . . ?
C6 C7 C8 C3 0.61(16) . . . . ?
C6 C7 C8 C9 178.74(11) . . . . ?
C4 C3 C8 C7 -2.13(15) . . . . ?
C2 C3 C8 C7 177.26(9) . . . . ?
C4 C3 C8 C9 179.34(9) . . . . ?
C2 C3 C8 C9 -1.28(10) . . . . ?
C2 C1 C9 C13 177.57(9) . . . . ?
C2 C1 C9 C8 -1.96(11) . . . . ?
C7 C8 C9 C1 -176.31(11) . . . . ?
C3 C8 C9 C1 2.01(11) . . . . ?
C7 C8 C9 C13 4.16(17) . . . . ?
C3 C8 C9 C13 -177.53(9) . . . . ?
C1 C2 C10 C12 179.19(10) . . . . ?
C3 C2 C10 C12 -1.24(16) . . . . ?
C1 C2 C10 C11 2.47(16) . . . . ?
C3 C2 C10 C11 -177.96(9) . . . . ?
C1 C9 C13 C14 2.08(15) . . . . ?
C8 C9 C13 C14 -178.47(9) . . . . ?
C1 C9 C13 C15 -174.76(9) . . . . ?
C8 C9 C13 C15 4.69(16) . . . . ?
C20 N5 C16 C17 -0.88(16) . . . . ?
C21 N5 C16 C17 -178.81(10) . . . . ?
N5 C16 C17 C18 -0.05(16) . . . . ?
C16 C17 C18 C19 1.24(15) . . . . ?
C16 C17 C18 C18 -178.85(11) . . . 3_656 ?
C17 C18 C19 C20 -1.55(15) . . . . ?
C18 C18 C19 C20 178.54(11) 3_656 . . . ?
C16 N5 C20 C19 0.56(15) . . . . ?
C21 N5 C20 C19 178.45(9) . . . . ?
C18 C19 C20 N5 0.68(16) . . . . ?
C20 N5 C21 C22 -104.80(11) . . . . ?
C16 N5 C21 C22 73.13(12) . . . . ?
N5 C21 C22 C23 -174.22(10) . . . . ?
C21 C22 C23 C24 -175.22(12) . . . . ?
